data_7710566
loop_
_publ_author_name
'Dunes&#x0326;, Gabriel'
'Soran, Albert'
'Silvestru, Cristian'

_publ_section_title
;
 Organopnictogen(III) bis(arylthiolates) containing NCN-aryl pincer
 ligands: from synthesis and characterization to reactivity
;
_journal_name_full 'Dalton Transactions'
_journal_paper_doi 10.1039/D2DT01436J
_journal_year 2022
_chemical_formula_moiety 'C28 H37 N2 S2 Sb'
_chemical_formula_sum 'C28 H37 N2 S2 Sb'
_chemical_formula_weight 587.46
_chemical_name_common DG116
_space_group_crystal_system triclinic
_space_group_IT_number 2
_space_group_name_Hall '-P 1'
_space_group_name_H-M_alt 'P -1'
_atom_sites_solution_hydrogens geom
_atom_sites_solution_primary dual
_atom_sites_solution_secondary difmap
_audit_update_record
;
2022-06-02 deposited with the CCDC.	2022-06-07 downloaded from the CCDC.
;
_cell_angle_alpha 90.6200(10)
_cell_angle_beta 98.8230(10)
_cell_angle_gamma 102.0310(10)
_cell_formula_units_Z 4
_cell_length_a 12.1970(4)
_cell_length_b 14.4548(5)
_cell_length_c 16.2120(5)
_cell_measurement_reflns_used 9099
_cell_measurement_temperature 100.(2)
_cell_measurement_theta_max 28.3062
_cell_measurement_theta_min 2.4834
_cell_volume 2759.69(16)
_computing_cell_refinement 'SAINT V8.38A (Bruker AXS Inc., 2017)'
_computing_data_collection 'Bruker APEX4 2021.10-0'
_computing_data_reduction 'SAINT V8.38A (Bruker AXS Inc., 2017)'
_computing_molecular_graphics 'shelXle (C.B. Huebschle, rev 1328)'
_computing_publication_material 'Bruker APEX4 2021.10-0'
_computing_structure_refinement 'SHELXL-2019/1 (Sheldrick, 2019)'
_computing_structure_solution 'SHELXT 2014/5 (Sheldrick, 2014)'
_diffrn_ambient_temperature 100.(2)
_diffrn_detector_area_resol_mean 7.3910
_diffrn_measured_fraction_theta_full 0.999
_diffrn_measured_fraction_theta_max 0.999
_diffrn_measurement_device_type 'Bruker D8 Venture'
_diffrn_measurement_method '\f and \w scans'
_diffrn_radiation_monochromator 'multilayer optics'
_diffrn_radiation_probe x-ray
_diffrn_radiation_type 'Mo K\a'
_diffrn_radiation_wavelength 0.71073
_diffrn_reflns_av_R_equivalents 0.0251
_diffrn_reflns_av_unetI/netI 0.0178
_diffrn_reflns_limit_h_max 16
_diffrn_reflns_limit_h_min -16
_diffrn_reflns_limit_k_max 19
_diffrn_reflns_limit_k_min -19
_diffrn_reflns_limit_l_max 21
_diffrn_reflns_limit_l_min -21
_diffrn_reflns_number 80596
_diffrn_reflns_theta_full 25.24
_diffrn_reflns_theta_max 28.28
_diffrn_reflns_theta_min 2.26
_diffrn_source 'Incoatec Mo--I\mS 3.0 microfocus source'
_diffrn_source_voltage 50
_exptl_absorpt_coefficient_mu 1.169
_exptl_absorpt_correction_T_max 0.91
_exptl_absorpt_correction_T_min 0.85
_exptl_absorpt_correction_type multi-scan
_exptl_absorpt_process_details
;
Krause, L., Herbst-Irmer, R., Sheldrick G.M. & Stalke D.,
J. Appl. Cryst. 48 (2015) 3-10
;
_exptl_crystal_colour 'clear colourless'
_exptl_crystal_density_diffrn 1.414
_exptl_crystal_density_method 'not measured'
_exptl_crystal_description block
_exptl_crystal_F_000 1208
_exptl_crystal_size_max 0.146
_exptl_crystal_size_mid 0.121
_exptl_crystal_size_min 0.087
_refine_diff_density_max 0.338
_refine_diff_density_min -0.272
_refine_ls_extinction_method none
_refine_ls_goodness_of_fit_ref 1.057
_refine_ls_hydrogen_treatment constr
_refine_ls_matrix_type full
_refine_ls_number_parameters 614
_refine_ls_number_reflns 13686
_refine_ls_number_restraints 0
_refine_ls_restrained_S_all 1.057
_refine_ls_R_factor_all 0.0191
_refine_ls_R_factor_gt 0.0162
_refine_ls_shift/su_max 0.003
_refine_ls_shift/su_mean 0.000
_refine_ls_structure_factor_coef Fsqd
_refine_ls_weighting_details 'w=1/[\s^2^(Fo^2^)+(0.0091P)^2^+0.9706P] where P=(Fo^2^+2Fc^2^)/3'
_refine_ls_weighting_scheme calc
_refine_ls_wR_factor_gt 0.0332
_refine_ls_wR_factor_ref 0.0345
_reflns_Friedel_coverage 0.000
_reflns_number_gt 12595
_reflns_number_total 13686
_reflns_threshold_expression 'I > 2\s(I)'
_cod_data_source_file d2dt01436j2.cif
_cod_data_source_block compound_7_CCDC_2152801
_cod_depositor_comments
;
The following automatic conversions were performed:

data item '_exptl_absorpt_correction_type' value 'Multi-Scan' was
changed to 'multi-scan' in accordance with the
/home/data/users/saulius/crontab/automatic-downloads/rss-feeds/RSC/lib/dictionaries/cif_core.dic
dictionary named 'cif_core.dic' version 2.4.2 last updated on
2011-04-26.

Automatic conversion script
Id: cif_fix_values 7556 2019-12-06 15:28:31Z antanas 
;
_cod_database_code 7710566

loop_
_space_group_symop_operation_xyz
'x, y, z'
'-x, -y, -z'

loop_
_atom_site_type_symbol
_atom_site_label
_atom_site_fract_x
_atom_site_fract_y
_atom_site_fract_z
_atom_site_U_iso_or_equiv
_atom_site_adp_type
_atom_site_calc_flag
_atom_site_refinement_flags_adp
_atom_site_refinement_flags_occupancy
_atom_site_refinement_flags_posn
_atom_site_occupancy
_atom_site_disorder_assembly
_atom_site_disorder_group
Sb Sb1 0.60930(2) 0.09882(2) 0.21523(2) 0.01434(2) Uani d . . . 1 . .
Sb Sb2 0.80982(2) 0.60858(2) 0.71218(2) 0.01471(2) Uani d . . . 1 . .
S S1 0.56266(3) -0.03962(2) 0.30585(2) 0.01943(6) Uani d . . . 1 . .
S S2 0.62560(2) 0.01219(2) 0.08936(2) 0.01894(6) Uani d . . . 1 . .
S S3 0.82938(3) 0.47050(2) 0.80259(2) 0.01894(6) Uani d . . . 1 . .
S S4 0.70150(3) 0.52304(2) 0.58495(2) 0.01852(6) Uani d . . . 1 . .
N N1 0.62759(8) 0.26926(7) 0.14081(6) 0.0196(2) Uani d . . . 1 . .
N N2 0.24651(8) -0.11968(7) 0.16281(6) 0.0170(2) Uani d . . . 1 . .
N N3 0.83615(10) 0.77040(8) 0.63284(7) 0.0237(2) Uani d . . . 1 . .
N N4 1.05100(8) 0.39281(7) 0.65869(6) 0.0178(2) Uani d . . . 1 . .
C C1 0.43925(9) 0.11255(8) 0.15982(7) 0.0147(2) Uani d . . . 1 . .
C C2 0.42786(10) 0.20716(8) 0.14942(7) 0.0173(2) Uani d . . . 1 . .
C C3 0.32582(10) 0.22756(9) 0.11179(8) 0.0211(3) Uani d . . . 1 . .
H H3 0.318825 0.291518 0.106207 0.025000 Uiso calc U . R 1 . .
C C4 0.23374(10) 0.15416(9) 0.08225(8) 0.0214(3) Uani d . . . 1 . .
H H4 0.163901 0.167774 0.056346 0.026000 Uiso calc U . R 1 . .
C C5 0.24499(10) 0.06096(9) 0.09101(7) 0.0182(2) Uani d . . . 1 . .
H H5 0.182587 0.011041 0.069972 0.022000 Uiso calc U . R 1 . .
C C6 0.34658(9) 0.03902(8) 0.13027(7) 0.0137(2) Uani d . . . 1 . .
C C7 0.52910(11) 0.28692(9) 0.17527(8) 0.0214(3) Uani d . . . 1 . .
H H7A 0.511030 0.347184 0.154922 0.026000 Uiso calc U . R 1 . .
H H7B 0.547266 0.292840 0.236995 0.026000 Uiso calc U . R 1 . .
C C8 0.60827(12) 0.26811(10) 0.04944(8) 0.0266(3) Uani d . . . 1 . .
H H8A 0.675924 0.257114 0.028534 0.040000 Uiso calc U . R 1 . .
H H8B 0.592870 0.329105 0.030907 0.040000 Uiso calc U . R 1 . .
H H8C 0.543072 0.217338 0.027689 0.040000 Uiso calc U . R 1 . .
C C9 0.72902(11) 0.34035(9) 0.17498(9) 0.0285(3) Uani d . . . 1 . .
H H9A 0.794376 0.328010 0.151665 0.043000 Uiso calc U . R 1 . .
H H9B 0.743393 0.337153 0.235924 0.043000 Uiso calc U . R 1 . .
H H9C 0.717222 0.403517 0.160227 0.043000 Uiso calc U . R 1 . .
C C10 0.34811(9) -0.06518(8) 0.13431(7) 0.0149(2) Uani d . . . 1 . .
H H10A 0.353102 -0.090148 0.078213 0.018000 Uiso calc U . R 1 . .
H H10B 0.416331 -0.073203 0.172945 0.018000 Uiso calc U . R 1 . .
C C11 0.24579(11) -0.09476(9) 0.25009(7) 0.0212(3) Uani d . . . 1 . .
H H11A 0.176511 -0.130800 0.267677 0.032000 Uiso calc U . R 1 . .
H H11B 0.248058 -0.026850 0.256391 0.032000 Uiso calc U . R 1 . .
H H11C 0.312330 -0.109875 0.284862 0.032000 Uiso calc U . R 1 . .
C C12 0.24210(12) -0.22053(9) 0.15316(9) 0.0278(3) Uani d . . . 1 . .
H H12A 0.174384 -0.256156 0.173120 0.042000 Uiso calc U . R 1 . .
H H12B 0.310125 -0.235731 0.185794 0.042000 Uiso calc U . R 1 . .
H H12C 0.238826 -0.237712 0.094053 0.042000 Uiso calc U . R 1 . .
C C13 0.66198(10) 0.01134(8) 0.39513(7) 0.0147(2) Uani d . . . 1 . .
C C14 0.63211(11) 0.07495(9) 0.44987(8) 0.0194(2) Uani d . . . 1 . .
C C15 0.70813(12) 0.10917(9) 0.52236(8) 0.0235(3) Uani d . . . 1 . .
H H15 0.688767 0.151978 0.559739 0.028000 Uiso calc U . R 1 . .
C C16 0.81143(12) 0.08195(9) 0.54095(8) 0.0237(3) Uani d . . . 1 . .
H H16 0.861799 0.104948 0.591004 0.028000 Uiso calc U . R 1 . .
C C17 0.84013(10) 0.02075(9) 0.48550(7) 0.0199(2) Uani d . . . 1 . .
H H17 0.911249 0.002729 0.497833 0.024000 Uiso calc U . R 1 . .
C C18 0.76739(10) -0.01499(8) 0.41219(7) 0.0168(2) Uani d . . . 1 . .
C C19 0.52084(12) 0.10616(10) 0.43264(9) 0.0298(3) Uani d . . . 1 . .
H H19A 0.511937 0.143553 0.481011 0.045000 Uiso calc U . R 1 . .
H H19B 0.458371 0.050380 0.422310 0.045000 Uiso calc U . R 1 . .
H H19C 0.519749 0.144851 0.383375 0.045000 Uiso calc U . R 1 . .
C C20 0.80504(11) -0.07872(9) 0.35348(8) 0.0245(3) Uani d . . . 1 . .
H H20A 0.879274 -0.090394 0.377921 0.037000 Uiso calc U . R 1 . .
H H20B 0.810892 -0.048351 0.300119 0.037000 Uiso calc U . R 1 . .
H H20C 0.749505 -0.138990 0.344118 0.037000 Uiso calc U . R 1 . .
C C21 0.75468(9) -0.02710(9) 0.11961(7) 0.0164(2) Uani d . . . 1 . .
C C22 0.85974(10) 0.03612(9) 0.12076(8) 0.0228(3) Uani d . . . 1 . .
C C23 0.95864(11) 0.00161(11) 0.13794(9) 0.0308(3) Uani d . . . 1 . .
H H23 1.030045 0.043986 0.140134 0.037000 Uiso calc U . R 1 . .
C C24 0.95531(12) -0.09352(11) 0.15196(10) 0.0326(3) Uani d . . . 1 . .
H H24 1.023513 -0.116440 0.161855 0.039000 Uiso calc U . R 1 . .
C C25 0.85090(11) -0.15466(10) 0.15133(8) 0.0260(3) Uani d . . . 1 . .
H H25 0.848572 -0.219520 0.161830 0.031000 Uiso calc U . R 1 . .
C C26 0.74956(10) -0.12323(9) 0.13567(7) 0.0193(2) Uani d . . . 1 . .
C C27 0.86830(12) 0.13850(10) 0.10187(10) 0.0344(3) Uani d . . . 1 . .
H H27A 0.948097 0.169099 0.102523 0.052000 Uiso calc U . R 1 . .
H H27B 0.837506 0.169879 0.144172 0.052000 Uiso calc U . R 1 . .
H H27C 0.824878 0.143398 0.046580 0.052000 Uiso calc U . R 1 . .
C C28 0.63919(11) -0.19330(10) 0.13499(9) 0.0281(3) Uani d . . . 1 . .
H H28A 0.653517 -0.248811 0.165558 0.042000 Uiso calc U . R 1 . .
H H28B 0.604652 -0.212936 0.077155 0.042000 Uiso calc U . R 1 . .
H H28C 0.587522 -0.163788 0.161819 0.042000 Uiso calc U . R 1 . .
C C29 0.96644(10) 0.62545(8) 0.65921(7) 0.0164(2) Uani d . . . 1 . .
C C30 1.01698(10) 0.72064(8) 0.64872(7) 0.0191(2) Uani d . . . 1 . .
C C31 1.11735(11) 0.74388(9) 0.61557(8) 0.0229(3) Uani d . . . 1 . .
H H31 1.151533 0.808382 0.610026 0.028000 Uiso calc U . R 1 . .
C C32 1.16755(11) 0.67258(9) 0.59056(8) 0.0232(3) Uani d . . . 1 . .
H H32 1.236497 0.688186 0.568404 0.028000 Uiso calc U . R 1 . .
C C33 1.11643(10) 0.57833(9) 0.59810(7) 0.0192(2) Uani d . . . 1 . .
H H33 1.149850 0.529790 0.579433 0.023000 Uiso calc U . R 1 . .
C C34 1.01638(9) 0.55371(8) 0.63280(7) 0.0151(2) Uani d . . . 1 . .
C C35 0.95694(12) 0.79757(9) 0.66853(8) 0.0250(3) Uani d . . . 1 . .
H H35A 0.965188 0.807812 0.729848 0.030000 Uiso calc U . R 1 . .
H H35B 0.991727 0.857574 0.645075 0.030000 Uiso calc U . R 1 . .
C C36 0.77338(14) 0.83675(10) 0.66288(10) 0.0347(3) Uani d . . . 1 . .
H H36A 0.693316 0.818687 0.637367 0.052000 Uiso calc U . R 1 . .
H H36B 0.805443 0.900986 0.647544 0.052000 Uiso calc U . R 1 . .
H H36C 0.779472 0.834881 0.723796 0.052000 Uiso calc U . R 1 . .
C C37 0.81911(13) 0.76425(10) 0.54110(8) 0.0300(3) Uani d . . . 1 . .
H H37A 0.737729 0.745709 0.519446 0.045000 Uiso calc U . R 1 . .
H H37B 0.857998 0.716907 0.522381 0.045000 Uiso calc U . R 1 . .
H H37C 0.850226 0.826037 0.520257 0.045000 Uiso calc U . R 1 . .
C C38 0.96521(9) 0.44895(8) 0.63328(7) 0.0152(2) Uani d . . . 1 . .
H H38A 0.908983 0.438828 0.672087 0.018000 Uiso calc U . R 1 . .
H H38B 0.924625 0.426599 0.576638 0.018000 Uiso calc U . R 1 . .
C C39 1.09416(11) 0.40774(9) 0.74768(8) 0.0234(3) Uani d . . . 1 . .
H H39A 1.156457 0.374665 0.762242 0.035000 Uiso calc U . R 1 . .
H H39B 1.033079 0.382963 0.779511 0.035000 Uiso calc U . R 1 . .
H H39C 1.122021 0.475642 0.761208 0.035000 Uiso calc U . R 1 . .
C C40 1.00312(12) 0.29305(9) 0.63843(9) 0.0260(3) Uani d . . . 1 . .
H H40A 1.061308 0.256280 0.655038 0.039000 Uiso calc U . R 1 . .
H H40B 0.976657 0.283546 0.578138 0.039000 Uiso calc U . R 1 . .
H H40C 0.939075 0.271989 0.668451 0.039000 Uiso calc U . R 1 . .
C C41 0.79922(10) 0.52286(8) 0.89424(7) 0.0153(2) Uani d . . . 1 . .
C C42 0.88773(11) 0.58305(9) 0.94762(8) 0.0208(2) Uani d . . . 1 . .
C C43 0.86411(12) 0.62085(9) 1.02081(8) 0.0248(3) Uani d . . . 1 . .
H H43 0.923119 0.662243 1.056928 0.030000 Uiso calc U . R 1 . .
C C44 0.75572(12) 0.59893(10) 1.04170(8) 0.0264(3) Uani d . . . 1 . .
H H44 0.740778 0.624396 1.092066 0.032000 Uiso calc U . R 1 . .
C C45 0.66961(11) 0.53951(9) 0.98831(8) 0.0215(3) Uani d . . . 1 . .
H H45 0.595571 0.524613 1.002825 0.026000 Uiso calc U . R 1 . .
C C46 0.68850(10) 0.50094(8) 0.91388(7) 0.0182(2) Uani d . . . 1 . .
C C47 1.00708(11) 0.60651(10) 0.92838(9) 0.0298(3) Uani d . . . 1 . .
H H47A 1.056683 0.647024 0.973946 0.045000 Uiso calc U . R 1 . .
H H47B 1.008008 0.639868 0.876107 0.045000 Uiso calc U . R 1 . .
H H47C 1.034217 0.547924 0.922580 0.045000 Uiso calc U . R 1 . .
C C48 0.59149(11) 0.43880(10) 0.85720(8) 0.0258(3) Uani d . . . 1 . .
H H48A 0.522784 0.430136 0.883142 0.039000 Uiso calc U . R 1 . .
H H48B 0.609897 0.377067 0.847869 0.039000 Uiso calc U . R 1 . .
H H48C 0.578514 0.468641 0.803608 0.039000 Uiso calc U . R 1 . .
C C49 0.56995(10) 0.47124(9) 0.61769(7) 0.0183(2) Uani d . . . 1 . .
C C50 0.54685(10) 0.37389(9) 0.63142(8) 0.0218(3) Uani d . . . 1 . .
C C51 0.44155(12) 0.33194(11) 0.65224(9) 0.0317(3) Uani d . . . 1 . .
H H51 0.424647 0.265972 0.661118 0.038000 Uiso calc U . R 1 . .
C C52 0.36115(12) 0.38526(13) 0.66015(10) 0.0413(4) Uani d . . . 1 . .
H H52 0.289753 0.356006 0.674530 0.050000 Uiso calc U . R 1 . .
C C53 0.38548(12) 0.48134(13) 0.64697(9) 0.0373(4) Uani d . . . 1 . .
H H53 0.330426 0.517586 0.653275 0.045000 Uiso calc U . R 1 . .
C C54 0.48873(11) 0.52616(10) 0.62469(8) 0.0266(3) Uani d . . . 1 . .
C C55 0.63114(12) 0.31342(9) 0.62382(9) 0.0262(3) Uani d . . . 1 . .
H H55A 0.598082 0.247712 0.634555 0.039000 Uiso calc U . R 1 . .
H H55B 0.699891 0.336425 0.664639 0.039000 Uiso calc U . R 1 . .
H H55C 0.650544 0.316593 0.567312 0.039000 Uiso calc U . R 1 . .
C C56 0.51052(14) 0.62971(11) 0.60769(9) 0.0374(4) Uani d . . . 1 . .
H H56A 0.440992 0.653293 0.608693 0.056000 Uiso calc U . R 1 . .
H H56B 0.533880 0.639026 0.552640 0.056000 Uiso calc U . R 1 . .
H H56C 0.570936 0.664417 0.650639 0.056000 Uiso calc U . R 1 . .

loop_
_atom_site_aniso_label
_atom_site_aniso_U_11
_atom_site_aniso_U_22
_atom_site_aniso_U_33
_atom_site_aniso_U_12
_atom_site_aniso_U_13
_atom_site_aniso_U_23
Sb1 0.01257(4) 0.01676(4) 0.01301(4) 0.00216(3) 0.00103(3) 0.00327(3)
Sb2 0.01906(4) 0.01271(4) 0.01382(4) 0.00477(3) 0.00520(3) 0.00155(3)
S1 0.02025(14) 0.01726(14) 0.01711(14) -0.00014(11) -0.00312(11) 0.00477(11)
S2 0.01507(13) 0.02903(16) 0.01429(13) 0.00827(12) 0.00220(11) 0.00208(12)
S3 0.02870(16) 0.01436(14) 0.01772(14) 0.00791(12) 0.01116(12) 0.00384(11)
S4 0.02083(14) 0.02030(15) 0.01497(13) 0.00462(11) 0.00420(11) 0.00012(11)
N1 0.0191(5) 0.0184(5) 0.0194(5) -0.0001(4) 0.0032(4) 0.0032(4)
N2 0.0167(5) 0.0156(5) 0.0181(5) 0.0007(4) 0.0047(4) 0.0012(4)
N3 0.0345(6) 0.0191(5) 0.0216(5) 0.0119(5) 0.0077(5) 0.0051(4)
N4 0.0179(5) 0.0171(5) 0.0197(5) 0.0062(4) 0.0040(4) 0.0005(4)
C1 0.0151(5) 0.0173(6) 0.0131(5) 0.0053(4) 0.0038(4) 0.0032(4)
C2 0.0186(6) 0.0164(6) 0.0183(6) 0.0049(4) 0.0056(5) 0.0025(5)
C3 0.0221(6) 0.0171(6) 0.0269(6) 0.0083(5) 0.0067(5) 0.0076(5)
C4 0.0170(6) 0.0231(6) 0.0265(6) 0.0085(5) 0.0041(5) 0.0091(5)
C5 0.0149(5) 0.0205(6) 0.0195(6) 0.0049(5) 0.0024(4) 0.0043(5)
C6 0.0137(5) 0.0166(6) 0.0121(5) 0.0051(4) 0.0034(4) 0.0030(4)
C7 0.0257(6) 0.0154(6) 0.0236(6) 0.0041(5) 0.0055(5) 0.0015(5)
C8 0.0305(7) 0.0289(7) 0.0195(6) 0.0024(6) 0.0058(5) 0.0080(5)
C9 0.0256(7) 0.0208(7) 0.0337(7) -0.0046(5) 0.0004(6) 0.0051(6)
C10 0.0145(5) 0.0168(6) 0.0136(5) 0.0035(4) 0.0031(4) 0.0014(4)
C11 0.0224(6) 0.0236(6) 0.0182(6) 0.0028(5) 0.0081(5) 0.0026(5)
C12 0.0362(8) 0.0164(6) 0.0304(7) 0.0012(5) 0.0104(6) 0.0010(5)
C13 0.0175(5) 0.0128(5) 0.0132(5) 0.0024(4) 0.0014(4) 0.0037(4)
C14 0.0241(6) 0.0175(6) 0.0191(6) 0.0069(5) 0.0071(5) 0.0052(5)
C15 0.0371(7) 0.0173(6) 0.0180(6) 0.0075(5) 0.0079(5) 0.0009(5)
C16 0.0337(7) 0.0180(6) 0.0159(6) 0.0019(5) -0.0019(5) 0.0002(5)
C17 0.0198(6) 0.0194(6) 0.0187(6) 0.0035(5) -0.0020(5) 0.0023(5)
C18 0.0201(6) 0.0143(6) 0.0156(5) 0.0036(4) 0.0013(4) 0.0018(4)
C19 0.0321(7) 0.0324(8) 0.0326(7) 0.0176(6) 0.0137(6) 0.0078(6)
C20 0.0276(7) 0.0254(7) 0.0230(6) 0.0122(5) 0.0028(5) -0.0012(5)
C21 0.0132(5) 0.0221(6) 0.0146(5) 0.0051(4) 0.0030(4) 0.0002(5)
C22 0.0166(6) 0.0255(7) 0.0275(7) 0.0042(5) 0.0079(5) 0.0010(5)
C23 0.0146(6) 0.0338(8) 0.0435(8) 0.0038(5) 0.0048(6) -0.0047(6)
C24 0.0201(7) 0.0375(8) 0.0418(8) 0.0137(6) -0.0002(6) -0.0072(7)
C25 0.0267(7) 0.0239(7) 0.0288(7) 0.0112(5) 0.0013(5) -0.0041(5)
C26 0.0201(6) 0.0213(6) 0.0167(6) 0.0055(5) 0.0023(5) -0.0031(5)
C27 0.0260(7) 0.0284(8) 0.0494(9) 0.0006(6) 0.0147(7) 0.0079(7)
C28 0.0276(7) 0.0222(7) 0.0328(7) -0.0002(5) 0.0073(6) -0.0032(6)
C29 0.0185(6) 0.0165(6) 0.0133(5) 0.0011(4) 0.0026(4) 0.0022(4)
C30 0.0223(6) 0.0163(6) 0.0169(6) 0.0004(5) 0.0026(5) 0.0029(5)
C31 0.0232(6) 0.0192(6) 0.0233(6) -0.0019(5) 0.0024(5) 0.0072(5)
C32 0.0183(6) 0.0262(7) 0.0244(6) 0.0010(5) 0.0057(5) 0.0094(5)
C33 0.0171(6) 0.0224(6) 0.0184(6) 0.0036(5) 0.0047(5) 0.0062(5)
C34 0.0145(5) 0.0184(6) 0.0116(5) 0.0021(4) 0.0013(4) 0.0031(4)
C35 0.0365(7) 0.0137(6) 0.0239(6) 0.0011(5) 0.0077(6) 0.0021(5)
C36 0.0522(9) 0.0231(7) 0.0375(8) 0.0208(7) 0.0160(7) 0.0068(6)
C37 0.0455(8) 0.0264(7) 0.0216(7) 0.0153(6) 0.0056(6) 0.0095(6)
C38 0.0143(5) 0.0162(6) 0.0152(5) 0.0037(4) 0.0025(4) -0.0001(4)
C39 0.0241(6) 0.0245(7) 0.0216(6) 0.0083(5) -0.0004(5) 0.0039(5)
C40 0.0307(7) 0.0171(6) 0.0322(7) 0.0074(5) 0.0082(6) -0.0020(5)
C41 0.0210(6) 0.0126(5) 0.0145(5) 0.0060(4) 0.0060(4) 0.0033(4)
C42 0.0225(6) 0.0180(6) 0.0216(6) 0.0037(5) 0.0032(5) 0.0032(5)
C43 0.0299(7) 0.0224(7) 0.0197(6) 0.0036(5) -0.0007(5) -0.0023(5)
C44 0.0364(8) 0.0269(7) 0.0174(6) 0.0092(6) 0.0062(5) -0.0024(5)
C45 0.0252(6) 0.0221(6) 0.0198(6) 0.0066(5) 0.0092(5) 0.0007(5)
C46 0.0216(6) 0.0167(6) 0.0175(6) 0.0045(5) 0.0058(5) 0.0023(5)
C47 0.0215(7) 0.0300(7) 0.0354(8) 0.0004(5) 0.0039(6) 0.0042(6)
C48 0.0224(6) 0.0281(7) 0.0254(7) 0.0005(5) 0.0062(5) -0.0037(5)
C49 0.0155(5) 0.0251(6) 0.0149(5) 0.0068(5) 0.0007(4) -0.0033(5)
C50 0.0191(6) 0.0264(7) 0.0184(6) 0.0014(5) 0.0036(5) -0.0040(5)
C51 0.0233(7) 0.0391(8) 0.0282(7) -0.0054(6) 0.0070(6) -0.0067(6)
C52 0.0184(7) 0.0630(12) 0.0384(9) -0.0025(7) 0.0076(6) -0.0125(8)
C53 0.0205(7) 0.0635(11) 0.0311(8) 0.0192(7) 0.0007(6) -0.0110(7)
C54 0.0231(6) 0.0395(8) 0.0200(6) 0.0176(6) -0.0023(5) -0.0066(6)
C55 0.0307(7) 0.0184(6) 0.0301(7) 0.0051(5) 0.0074(6) -0.0013(5)
C56 0.0467(9) 0.0424(9) 0.0307(8) 0.0327(8) -0.0020(7) -0.0024(7)

loop_
_atom_type_symbol
_atom_type_description
_atom_type_scat_dispersion_real
_atom_type_scat_dispersion_imag
_atom_type_scat_source
C C 0.0033 0.0016 'International Tables Vol C Tables 4.2.6.8 and 6.1.1.4'
H H 0.0000 0.0000 'International Tables Vol C Tables 4.2.6.8 and 6.1.1.4'
N N 0.0061 0.0033 'International Tables Vol C Tables 4.2.6.8 and 6.1.1.4'
S S 0.1246 0.1234 'International Tables Vol C Tables 4.2.6.8 and 6.1.1.4'
Sb Sb -0.5866 1.5461 'International Tables Vol C Tables 4.2.6.8 and 6.1.1.4'

loop_
_geom_angle_atom_site_label_1
_geom_angle_atom_site_label_2
_geom_angle_atom_site_label_3
_geom_angle_site_symmetry_1
_geom_angle_site_symmetry_3
_geom_angle
_geom_angle_publ_flag
C1 Sb1 S2 . . 90.08(3) ?
C1 Sb1 S1 . . 100.63(3) ?
S2 Sb1 S1 . . 98.603(11) ?
C29 Sb2 S4 . . 90.76(3) ?
C29 Sb2 S3 . . 99.72(3) ?
S4 Sb2 S3 . . 99.468(11) ?
C13 S1 Sb1 . . 95.49(4) ?
C21 S2 Sb1 . . 102.34(4) ?
C41 S3 Sb2 . . 95.59(4) ?
C49 S4 Sb2 . . 102.21(4) ?
C8 N1 C9 . . 110.70(10) ?
C8 N1 C7 . . 111.57(10) ?
C9 N1 C7 . . 110.01(10) ?
C12 N2 C11 . . 109.58(10) ?
C12 N2 C10 . . 110.26(9) ?
C11 N2 C10 . . 110.62(9) ?
C35 N3 C36 . . 110.43(11) ?
C35 N3 C37 . . 111.68(11) ?
C36 N3 C37 . . 110.82(11) ?
C40 N4 C39 . . 110.18(10) ?
C40 N4 C38 . . 110.12(10) ?
C39 N4 C38 . . 110.82(9) ?
C6 C1 C2 . . 119.01(10) ?
C6 C1 Sb1 . . 126.94(8) ?
C2 C1 Sb1 . . 113.93(8) ?
C3 C2 C1 . . 120.85(11) ?
C3 C2 C7 . . 119.40(11) ?
C1 C2 C7 . . 119.68(10) ?
C2 C3 C4 . . 120.00(11) ?
C2 C3 H3 . . 120.000000 ?
C4 C3 H3 . . 120.000000 ?
C5 C4 C3 . . 119.42(11) ?
C5 C4 H4 . . 120.300000 ?
C3 C4 H4 . . 120.300000 ?
C4 C5 C6 . . 121.37(11) ?
C4 C5 H5 . . 119.300000 ?
C6 C5 H5 . . 119.300000 ?
C1 C6 C5 . . 119.33(10) ?
C1 C6 C10 . . 124.65(10) ?
C5 C6 C10 . . 115.98(10) ?
N1 C7 C2 . . 110.37(10) ?
N1 C7 H7A . . 109.600000 ?
C2 C7 H7A . . 109.600000 ?
N1 C7 H7B . . 109.600000 ?
C2 C7 H7B . . 109.600000 ?
H7A C7 H7B . . 108.100000 ?
N1 C8 H8A . . 109.500000 ?
N1 C8 H8B . . 109.500000 ?
H8A C8 H8B . . 109.500000 ?
N1 C8 H8C . . 109.500000 ?
H8A C8 H8C . . 109.500000 ?
H8B C8 H8C . . 109.500000 ?
N1 C9 H9A . . 109.500000 ?
N1 C9 H9B . . 109.500000 ?
H9A C9 H9B . . 109.500000 ?
N1 C9 H9C . . 109.500000 ?
H9A C9 H9C . . 109.500000 ?
H9B C9 H9C . . 109.500000 ?
N2 C10 C6 . . 111.92(9) ?
N2 C10 H10A . . 109.200000 ?
C6 C10 H10A . . 109.200000 ?
N2 C10 H10B . . 109.200000 ?
C6 C10 H10B . . 109.200000 ?
H10A C10 H10B . . 107.900000 ?
N2 C11 H11A . . 109.500000 ?
N2 C11 H11B . . 109.500000 ?
H11A C11 H11B . . 109.500000 ?
N2 C11 H11C . . 109.500000 ?
H11A C11 H11C . . 109.500000 ?
H11B C11 H11C . . 109.500000 ?
N2 C12 H12A . . 109.500000 ?
N2 C12 H12B . . 109.500000 ?
H12A C12 H12B . . 109.500000 ?
N2 C12 H12C . . 109.500000 ?
H12A C12 H12C . . 109.500000 ?
H12B C12 H12C . . 109.500000 ?
C18 C13 C14 . . 120.58(11) ?
C18 C13 S1 . . 119.80(9) ?
C14 C13 S1 . . 119.57(9) ?
C15 C14 C13 . . 118.64(11) ?
C15 C14 C19 . . 119.39(12) ?
C13 C14 C19 . . 121.97(12) ?
C16 C15 C14 . . 121.34(12) ?
C16 C15 H15 . . 119.300000 ?
C14 C15 H15 . . 119.300000 ?
C17 C16 C15 . . 119.11(12) ?
C17 C16 H16 . . 120.400000 ?
C15 C16 H16 . . 120.400000 ?
C16 C17 C18 . . 121.69(12) ?
C16 C17 H17 . . 119.200000 ?
C18 C17 H17 . . 119.200000 ?
C17 C18 C13 . . 118.60(11) ?
C17 C18 C20 . . 119.05(11) ?
C13 C18 C20 . . 122.33(11) ?
C14 C19 H19A . . 109.500000 ?
C14 C19 H19B . . 109.500000 ?
H19A C19 H19B . . 109.500000 ?
C14 C19 H19C . . 109.500000 ?
H19A C19 H19C . . 109.500000 ?
H19B C19 H19C . . 109.500000 ?
C18 C20 H20A . . 109.500000 ?
C18 C20 H20B . . 109.500000 ?
H20A C20 H20B . . 109.500000 ?
C18 C20 H20C . . 109.500000 ?
H20A C20 H20C . . 109.500000 ?
H20B C20 H20C . . 109.500000 ?
C26 C21 C22 . . 120.84(11) ?
C26 C21 S2 . . 119.03(9) ?
C22 C21 S2 . . 119.95(9) ?
C23 C22 C21 . . 118.64(12) ?
C23 C22 C27 . . 119.06(12) ?
C21 C22 C27 . . 122.29(11) ?
C24 C23 C22 . . 121.42(13) ?
C24 C23 H23 . . 119.300000 ?
C22 C23 H23 . . 119.300000 ?
C25 C24 C23 . . 119.10(12) ?
C25 C24 H24 . . 120.500000 ?
C23 C24 H24 . . 120.500000 ?
C24 C25 C26 . . 121.62(13) ?
C24 C25 H25 . . 119.200000 ?
C26 C25 H25 . . 119.200000 ?
C25 C26 C21 . . 118.36(11) ?
C25 C26 C28 . . 118.99(12) ?
C21 C26 C28 . . 122.63(11) ?
C22 C27 H27A . . 109.500000 ?
C22 C27 H27B . . 109.500000 ?
H27A C27 H27B . . 109.500000 ?
C22 C27 H27C . . 109.500000 ?
H27A C27 H27C . . 109.500000 ?
H27B C27 H27C . . 109.500000 ?
C26 C28 H28A . . 109.500000 ?
C26 C28 H28B . . 109.500000 ?
H28A C28 H28B . . 109.500000 ?
C26 C28 H28C . . 109.500000 ?
H28A C28 H28C . . 109.500000 ?
H28B C28 H28C . . 109.500000 ?
C34 C29 C30 . . 119.06(11) ?
C34 C29 Sb2 . . 127.42(8) ?
C30 C29 Sb2 . . 113.46(8) ?
C31 C30 C29 . . 120.86(12) ?
C31 C30 C35 . . 119.79(11) ?
C29 C30 C35 . . 119.23(11) ?
C32 C31 C30 . . 119.89(11) ?
C32 C31 H31 . . 120.100000 ?
C30 C31 H31 . . 120.100000 ?
C31 C32 C33 . . 119.72(11) ?
C31 C32 H32 . . 120.100000 ?
C33 C32 H32 . . 120.100000 ?
C32 C33 C34 . . 121.11(12) ?
C32 C33 H33 . . 119.400000 ?
C34 C33 H33 . . 119.400000 ?
C29 C34 C33 . . 119.31(11) ?
C29 C34 C38 . . 124.31(10) ?
C33 C34 C38 . . 116.24(10) ?
N3 C35 C30 . . 109.89(10) ?
N3 C35 H35A . . 109.700000 ?
C30 C35 H35A . . 109.700000 ?
N3 C35 H35B . . 109.700000 ?
C30 C35 H35B . . 109.700000 ?
H35A C35 H35B . . 108.200000 ?
N3 C36 H36A . . 109.500000 ?
N3 C36 H36B . . 109.500000 ?
H36A C36 H36B . . 109.500000 ?
N3 C36 H36C . . 109.500000 ?
H36A C36 H36C . . 109.500000 ?
H36B C36 H36C . . 109.500000 ?
N3 C37 H37A . . 109.500000 ?
N3 C37 H37B . . 109.500000 ?
H37A C37 H37B . . 109.500000 ?
N3 C37 H37C . . 109.500000 ?
H37A C37 H37C . . 109.500000 ?
H37B C37 H37C . . 109.500000 ?
N4 C38 C34 . . 112.47(9) ?
N4 C38 H38A . . 109.100000 ?
C34 C38 H38A . . 109.100000 ?
N4 C38 H38B . . 109.100000 ?
C34 C38 H38B . . 109.100000 ?
H38A C38 H38B . . 107.800000 ?
N4 C39 H39A . . 109.500000 ?
N4 C39 H39B . . 109.500000 ?
H39A C39 H39B . . 109.500000 ?
N4 C39 H39C . . 109.500000 ?
H39A C39 H39C . . 109.500000 ?
H39B C39 H39C . . 109.500000 ?
N4 C40 H40A . . 109.500000 ?
N4 C40 H40B . . 109.500000 ?
H40A C40 H40B . . 109.500000 ?
N4 C40 H40C . . 109.500000 ?
H40A C40 H40C . . 109.500000 ?
H40B C40 H40C . . 109.500000 ?
C42 C41 C46 . . 120.86(11) ?
C42 C41 S3 . . 119.28(9) ?
C46 C41 S3 . . 119.82(9) ?
C43 C42 C41 . . 118.84(11) ?
C43 C42 C47 . . 119.39(12) ?
C41 C42 C47 . . 121.77(11) ?
C44 C43 C42 . . 121.04(12) ?
C44 C43 H43 . . 119.500000 ?
C42 C43 H43 . . 119.500000 ?
C45 C44 C43 . . 119.28(12) ?
C45 C44 H44 . . 120.400000 ?
C43 C44 H44 . . 120.400000 ?
C44 C45 C46 . . 121.89(12) ?
C44 C45 H45 . . 119.100000 ?
C46 C45 H45 . . 119.100000 ?
C45 C46 C41 . . 118.08(11) ?
C45 C46 C48 . . 119.74(11) ?
C41 C46 C48 . . 122.18(11) ?
C42 C47 H47A . . 109.500000 ?
C42 C47 H47B . . 109.500000 ?
H47A C47 H47B . . 109.500000 ?
C42 C47 H47C . . 109.500000 ?
H47A C47 H47C . . 109.500000 ?
H47B C47 H47C . . 109.500000 ?
C46 C48 H48A . . 109.500000 ?
C46 C48 H48B . . 109.500000 ?
H48A C48 H48B . . 109.500000 ?
C46 C48 H48C . . 109.500000 ?
H48A C48 H48C . . 109.500000 ?
H48B C48 H48C . . 109.500000 ?
C50 C49 C54 . . 120.99(12) ?
C50 C49 S4 . . 118.54(9) ?
C54 C49 S4 . . 120.37(10) ?
C51 C50 C49 . . 118.81(12) ?
C51 C50 C55 . . 118.93(13) ?
C49 C50 C55 . . 122.26(11) ?
C52 C51 C50 . . 120.85(15) ?
C52 C51 H51 . . 119.600000 ?
C50 C51 H51 . . 119.600000 ?
C53 C52 C51 . . 119.66(14) ?
C53 C52 H52 . . 120.200000 ?
C51 C52 H52 . . 120.200000 ?
C52 C53 C54 . . 121.61(13) ?
C52 C53 H53 . . 119.200000 ?
C54 C53 H53 . . 119.200000 ?
C53 C54 C49 . . 118.07(14) ?
C53 C54 C56 . . 120.18(13) ?
C49 C54 C56 . . 121.75(13) ?
C50 C55 H55A . . 109.500000 ?
C50 C55 H55B . . 109.500000 ?
H55A C55 H55B . . 109.500000 ?
C50 C55 H55C . . 109.500000 ?
H55A C55 H55C . . 109.500000 ?
H55B C55 H55C . . 109.500000 ?
C54 C56 H56A . . 109.500000 ?
C54 C56 H56B . . 109.500000 ?
H56A C56 H56B . . 109.500000 ?
C54 C56 H56C . . 109.500000 ?
H56A C56 H56C . . 109.500000 ?
H56B C56 H56C . . 109.500000 ?

loop_
_geom_bond_atom_site_label_1
_geom_bond_atom_site_label_2
_geom_bond_site_symmetry_2
_geom_bond_distance
_geom_bond_publ_flag
Sb1 C1 . 2.1800(11) ?
Sb1 S2 . 2.4382(3) ?
Sb1 S1 . 2.5163(3) ?
Sb2 C29 . 2.1817(12) ?
Sb2 S4 . 2.4407(3) ?
Sb2 S3 . 2.5187(3) ?
S1 C13 . 1.7811(12) ?
S2 C21 . 1.7842(12) ?
S3 C41 . 1.7818(12) ?
S4 C49 . 1.7848(12) ?
N1 C8 . 1.4630(16) ?
N1 C9 . 1.4632(16) ?
N1 C7 . 1.4666(16) ?
N2 C12 . 1.4534(16) ?
N2 C11 . 1.4581(15) ?
N2 C10 . 1.4650(14) ?
N3 C35 . 1.4670(18) ?
N3 C36 . 1.4675(17) ?
N3 C37 . 1.4690(16) ?
N4 C40 . 1.4519(16) ?
N4 C39 . 1.4554(16) ?
N4 C38 . 1.4670(14) ?
C1 C6 . 1.3995(16) ?
C1 C2 . 1.4123(16) ?
C2 C3 . 1.3901(17) ?
C2 C7 . 1.5057(17) ?
C3 C4 . 1.3942(18) ?
C3 H3 . 0.950000 ?
C4 C5 . 1.3889(17) ?
C4 H4 . 0.950000 ?
C5 C6 . 1.4026(15) ?
C5 H5 . 0.950000 ?
C6 C10 . 1.5122(16) ?
C7 H7A . 0.990000 ?
C7 H7B . 0.990000 ?
C8 H8A . 0.980000 ?
C8 H8B . 0.980000 ?
C8 H8C . 0.980000 ?
C9 H9A . 0.980000 ?
C9 H9B . 0.980000 ?
C9 H9C . 0.980000 ?
C10 H10A . 0.990000 ?
C10 H10B . 0.990000 ?
C11 H11A . 0.980000 ?
C11 H11B . 0.980000 ?
C11 H11C . 0.980000 ?
C12 H12A . 0.980000 ?
C12 H12B . 0.980000 ?
C12 H12C . 0.980000 ?
C13 C18 . 1.4041(16) ?
C13 C14 . 1.4095(16) ?
C14 C15 . 1.3955(18) ?
C14 C19 . 1.5050(17) ?
C15 C16 . 1.3878(19) ?
C15 H15 . 0.950000 ?
C16 C17 . 1.3862(18) ?
C16 H16 . 0.950000 ?
C17 C18 . 1.3924(16) ?
C17 H17 . 0.950000 ?
C18 C20 . 1.5022(17) ?
C19 H19A . 0.980000 ?
C19 H19B . 0.980000 ?
C19 H19C . 0.980000 ?
C20 H20A . 0.980000 ?
C20 H20B . 0.980000 ?
C20 H20C . 0.980000 ?
C21 C26 . 1.4068(17) ?
C21 C22 . 1.4077(16) ?
C22 C23 . 1.3901(18) ?
C22 C27 . 1.4999(19) ?
C23 C24 . 1.390(2) ?
C23 H23 . 0.950000 ?
C24 C25 . 1.389(2) ?
C24 H24 . 0.950000 ?
C25 C26 . 1.3925(17) ?
C25 H25 . 0.950000 ?
C26 C28 . 1.5051(17) ?
C27 H27A . 0.980000 ?
C27 H27B . 0.980000 ?
C27 H27C . 0.980000 ?
C28 H28A . 0.980000 ?
C28 H28B . 0.980000 ?
C28 H28C . 0.980000 ?
C29 C34 . 1.4012(16) ?
C29 C30 . 1.4092(16) ?
C30 C31 . 1.3909(17) ?
C30 C35 . 1.5100(18) ?
C31 C32 . 1.3898(19) ?
C31 H31 . 0.950000 ?
C32 C33 . 1.3902(17) ?
C32 H32 . 0.950000 ?
C33 C34 . 1.4021(16) ?
C33 H33 . 0.950000 ?
C34 C38 . 1.5134(16) ?
C35 H35A . 0.990000 ?
C35 H35B . 0.990000 ?
C36 H36A . 0.980000 ?
C36 H36B . 0.980000 ?
C36 H36C . 0.980000 ?
C37 H37A . 0.980000 ?
C37 H37B . 0.980000 ?
C37 H37C . 0.980000 ?
C38 H38A . 0.990000 ?
C38 H38B . 0.990000 ?
C39 H39A . 0.980000 ?
C39 H39B . 0.980000 ?
C39 H39C . 0.980000 ?
C40 H40A . 0.980000 ?
C40 H40B . 0.980000 ?
C40 H40C . 0.980000 ?
C41 C42 . 1.4061(17) ?
C41 C46 . 1.4076(16) ?
C42 C43 . 1.3949(18) ?
C42 C47 . 1.5057(18) ?
C43 C44 . 1.3885(19) ?
C43 H43 . 0.950000 ?
C44 C45 . 1.3852(19) ?
C44 H44 . 0.950000 ?
C45 C46 . 1.3943(16) ?
C45 H45 . 0.950000 ?
C46 C48 . 1.5023(17) ?
C47 H47A . 0.980000 ?
C47 H47B . 0.980000 ?
C47 H47C . 0.980000 ?
C48 H48A . 0.980000 ?
C48 H48B . 0.980000 ?
C48 H48C . 0.980000 ?
C49 C50 . 1.4035(18) ?
C49 C54 . 1.4089(17) ?
C50 C51 . 1.3943(17) ?
C50 C55 . 1.4990(18) ?
C51 C52 . 1.387(2) ?
C51 H51 . 0.950000 ?
C52 C53 . 1.384(2) ?
C52 H52 . 0.950000 ?
C53 C54 . 1.393(2) ?
C53 H53 . 0.950000 ?
C54 C56 . 1.501(2) ?
C55 H55A . 0.980000 ?
C55 H55B . 0.980000 ?
C55 H55C . 0.980000 ?
C56 H56A . 0.980000 ?
C56 H56B . 0.980000 ?
C56 H56C . 0.980000 ?

loop_
_geom_torsion_atom_site_label_1
_geom_torsion_atom_site_label_2
_geom_torsion_atom_site_label_3
_geom_torsion_atom_site_label_4
_geom_torsion_site_symmetry_1
_geom_torsion_site_symmetry_2
_geom_torsion_site_symmetry_3
_geom_torsion_site_symmetry_4
_geom_torsion
_geom_torsion_publ_flag
C6 C1 C2 C3 . . . . 1.13(17) ?
Sb1 C1 C2 C3 . . . . 177.37(9) ?
C6 C1 C2 C7 . . . . -175.64(10) ?
Sb1 C1 C2 C7 . . . . 0.59(14) ?
C1 C2 C3 C4 . . . . -1.28(18) ?
C7 C2 C3 C4 . . . . 175.50(11) ?
C2 C3 C4 C5 . . . . 0.18(19) ?
C3 C4 C5 C6 . . . . 1.09(18) ?
C2 C1 C6 C5 . . . . 0.12(16) ?
Sb1 C1 C6 C5 . . . . -175.58(8) ?
C2 C1 C6 C10 . . . . 177.65(10) ?
Sb1 C1 C6 C10 . . . . 1.95(16) ?
C4 C5 C6 C1 . . . . -1.23(17) ?
C4 C5 C6 C10 . . . . -178.97(11) ?
C8 N1 C7 C2 . . . . 64.15(13) ?
C9 N1 C7 C2 . . . . -172.59(10) ?
C3 C2 C7 N1 . . . . -127.58(12) ?
C1 C2 C7 N1 . . . . 49.24(15) ?
C12 N2 C10 C6 . . . . 170.88(10) ?
C11 N2 C10 C6 . . . . -67.74(12) ?
C1 C6 C10 N2 . . . . 135.26(11) ?
C5 C6 C10 N2 . . . . -47.13(13) ?
Sb1 S1 C13 C18 . . . . -99.54(9) ?
Sb1 S1 C13 C14 . . . . 82.98(9) ?
C18 C13 C14 C15 . . . . -1.68(17) ?
S1 C13 C14 C15 . . . . 175.78(9) ?
C18 C13 C14 C19 . . . . 178.78(11) ?
S1 C13 C14 C19 . . . . -3.76(16) ?
C13 C14 C15 C16 . . . . 0.13(18) ?
C19 C14 C15 C16 . . . . 179.69(12) ?
C14 C15 C16 C17 . . . . 1.10(19) ?
C15 C16 C17 C18 . . . . -0.80(19) ?
C16 C17 C18 C13 . . . . -0.71(18) ?
C16 C17 C18 C20 . . . . 178.19(11) ?
C14 C13 C18 C17 . . . . 1.96(17) ?
S1 C13 C18 C17 . . . . -175.50(9) ?
C14 C13 C18 C20 . . . . -176.90(11) ?
S1 C13 C18 C20 . . . . 5.65(16) ?
Sb1 S2 C21 C26 . . . . 106.40(9) ?
Sb1 S2 C21 C22 . . . . -78.56(10) ?
C26 C21 C22 C23 . . . . 0.14(19) ?
S2 C21 C22 C23 . . . . -174.81(10) ?
C26 C21 C22 C27 . . . . 178.46(12) ?
S2 C21 C22 C27 . . . . 3.52(17) ?
C21 C22 C23 C24 . . . . 1.4(2) ?
C27 C22 C23 C24 . . . . -176.94(14) ?
C22 C23 C24 C25 . . . . -2.0(2) ?
C23 C24 C25 C26 . . . . 1.0(2) ?
C24 C25 C26 C21 . . . . 0.49(19) ?
C24 C25 C26 C28 . . . . 179.37(13) ?
C22 C21 C26 C25 . . . . -1.08(18) ?
S2 C21 C26 C25 . . . . 173.91(9) ?
C22 C21 C26 C28 . . . . -179.92(12) ?
S2 C21 C26 C28 . . . . -4.93(16) ?
C34 C29 C30 C31 . . . . -2.39(18) ?
Sb2 C29 C30 C31 . . . . -179.91(9) ?
C34 C29 C30 C35 . . . . 173.55(11) ?
Sb2 C29 C30 C35 . . . . -3.97(14) ?
C29 C30 C31 C32 . . . . 1.48(19) ?
C35 C30 C31 C32 . . . . -174.44(12) ?
C30 C31 C32 C33 . . . . 0.63(19) ?
C31 C32 C33 C34 . . . . -1.82(19) ?
C30 C29 C34 C33 . . . . 1.21(17) ?
Sb2 C29 C34 C33 . . . . 178.34(8) ?
C30 C29 C34 C38 . . . . -174.26(11) ?
Sb2 C29 C34 C38 . . . . 2.87(17) ?
C32 C33 C34 C29 . . . . 0.88(17) ?
C32 C33 C34 C38 . . . . 176.71(11) ?
C36 N3 C35 C30 . . . . 170.81(10) ?
C37 N3 C35 C30 . . . . -65.40(13) ?
C31 C30 C35 N3 . . . . 130.85(12) ?
C29 C30 C35 N3 . . . . -45.14(15) ?
C40 N4 C38 C34 . . . . -165.84(10) ?
C39 N4 C38 C34 . . . . 72.00(12) ?
C29 C34 C38 N4 . . . . -141.03(11) ?
C33 C34 C38 N4 . . . . 43.37(14) ?
Sb2 S3 C41 C42 . . . . -85.47(9) ?
Sb2 S3 C41 C46 . . . . 96.81(9) ?
C46 C41 C42 C43 . . . . 0.09(18) ?
S3 C41 C42 C43 . . . . -177.62(9) ?
C46 C41 C42 C47 . . . . 179.25(11) ?
S3 C41 C42 C47 . . . . 1.55(16) ?
C41 C42 C43 C44 . . . . 0.81(19) ?
C47 C42 C43 C44 . . . . -178.37(12) ?
C42 C43 C44 C45 . . . . -0.8(2) ?
C43 C44 C45 C46 . . . . -0.1(2) ?
C44 C45 C46 C41 . . . . 0.92(18) ?
C44 C45 C46 C48 . . . . -178.51(12) ?
C42 C41 C46 C45 . . . . -0.93(17) ?
S3 C41 C46 C45 . . . . 176.76(9) ?
C42 C41 C46 C48 . . . . 178.49(11) ?
S3 C41 C46 C48 . . . . -3.82(16) ?
Sb2 S4 C49 C50 . . . . -105.27(9) ?
Sb2 S4 C49 C54 . . . . 78.42(10) ?
C54 C49 C50 C51 . . . . 0.01(18) ?
S4 C49 C50 C51 . . . . -176.28(10) ?
C54 C49 C50 C55 . . . . 179.53(12) ?
S4 C49 C50 C55 . . . . 3.24(16) ?
C49 C50 C51 C52 . . . . -0.6(2) ?
C55 C50 C51 C52 . . . . 179.82(13) ?
C50 C51 C52 C53 . . . . 0.2(2) ?
C51 C52 C53 C54 . . . . 0.9(2) ?
C52 C53 C54 C49 . . . . -1.5(2) ?
C52 C53 C54 C56 . . . . 177.66(14) ?
C50 C49 C54 C53 . . . . 1.03(18) ?
S4 C49 C54 C53 . . . . 177.25(10) ?
C50 C49 C54 C56 . . . . -178.10(12) ?
S4 C49 C54 C56 . . . . -1.88(17) ?
